data_7006967
loop_
_publ_author_name
'Siedle, Gabriel'
'Kersting, Berthold'

_publ_section_title
;
 Preparation and characterization of dinuclear Pd(II) complexes of
 binucleating tetraaza-thiophenolate ligands.
;
_journal_issue 17
_journal_name_full 'Dalton transactions (Cambridge, England : 2003)'
_journal_page_first 2114
_journal_page_last 2126
_journal_paper_doi 10.1039/b516071E
_journal_year 2006
_chemical_compound_source
;
Crystals were taken from the reaction mixture (acetonitrile)
;
_chemical_formula_structural
;
[(L3)Pd2(SCN)2]BPh4MeCN
;
_chemical_formula_sum 'C48 H59 B N7 Pd2 S3'
_chemical_formula_weight 1053.81
_space_group_IT_number 2
_symmetry_cell_setting triclinic
_symmetry_space_group_name_Hall '-P 1'
_symmetry_space_group_name_H-M 'P -1'
_atom_sites_solution_hydrogens geom
_atom_sites_solution_primary direct
_atom_sites_solution_secondary difmap
_cell_angle_alpha 103.97(3)
_cell_angle_beta 96.68(3)
_cell_angle_gamma 109.90(3)
_cell_formula_units_Z 2
_cell_length_a 12.459(3)
_cell_length_b 13.980(3)
_cell_length_c 15.412(3)
_cell_measurement_temperature 210(2)
_cell_volume 2390.8(12)
_computing_cell_refinement SMART
_computing_data_collection SMART
_computing_data_reduction SAINT
_computing_molecular_graphics 'ORTEP3 (FARRUGIA)'
_computing_structure_refinement 'SHELXL-97 (Sheldrick, 1997)'
_computing_structure_solution 'SHELXS-97 (Sheldrick, 1990)'
_diffrn_ambient_temperature 210(2)
_diffrn_measured_fraction_theta_full 0.884
_diffrn_measured_fraction_theta_max 0.884
_diffrn_measurement_device_type 'BRUKER AXS'
_diffrn_measurement_method hemisphere
_diffrn_radiation_monochromator graphite
_diffrn_radiation_source 'fine-focus sealed tube'
_diffrn_radiation_type MoK\a
_diffrn_radiation_wavelength 0.71073
_diffrn_reflns_av_R_equivalents 0.0387
_diffrn_reflns_av_sigmaI/netI 0.0694
_diffrn_reflns_limit_h_max 16
_diffrn_reflns_limit_h_min -16
_diffrn_reflns_limit_k_max 18
_diffrn_reflns_limit_k_min -18
_diffrn_reflns_limit_l_max 20
_diffrn_reflns_limit_l_min -20
_diffrn_reflns_number 20729
_diffrn_reflns_theta_full 28.65
_diffrn_reflns_theta_max 28.65
_diffrn_reflns_theta_min 1.39
_exptl_absorpt_coefficient_mu 0.924
_exptl_absorpt_correction_T_max 1.00
_exptl_absorpt_correction_T_min 0.85
_exptl_absorpt_correction_type SADABS
_exptl_crystal_colour yellow
_exptl_crystal_density_diffrn 1.464
_exptl_crystal_density_meas ?
_exptl_crystal_description block
_exptl_crystal_F_000 1082
_exptl_crystal_size_max 0.35
_exptl_crystal_size_mid 0.26
_exptl_crystal_size_min 0.18
_refine_diff_density_max 1.423
_refine_diff_density_min -0.964
_refine_diff_density_rms 0.107
_refine_ls_extinction_method none
_refine_ls_goodness_of_fit_ref 0.976
_refine_ls_hydrogen_treatment constr
_refine_ls_matrix_type full
_refine_ls_number_parameters 543
_refine_ls_number_reflns 10883
_refine_ls_number_restraints 0
_refine_ls_restrained_S_all 0.976
_refine_ls_R_factor_all 0.0881
_refine_ls_R_factor_gt 0.0487
_refine_ls_shift/su_max 0.001
_refine_ls_shift/su_mean 0.000
_refine_ls_structure_factor_coef Fsqd
_refine_ls_weighting_details 'calc w=1/[\s^2^(Fo^2^)+(0.0686P)^2^+0.0000P] where P=(Fo^2^+2Fc^2^)/3'
_refine_ls_weighting_scheme calc
_refine_ls_wR_factor_gt 0.1134
_refine_ls_wR_factor_ref 0.1315
_reflns_number_gt 6872
_reflns_number_total 10883
_reflns_threshold_expression >2sigma(I)
_cod_data_source_file b516071E.txt
_cod_data_source_block 5
_cod_original_cell_volume 2390.7(8)
_cod_original_sg_symbol_H-M P-1
_cod_database_code 7006967

loop_
_symmetry_equiv_pos_as_xyz
'x, y, z'
'-x, -y, -z'

loop_
_atom_site_label
_atom_site_type_symbol
_atom_site_fract_x
_atom_site_fract_y
_atom_site_fract_z
_atom_site_U_iso_or_equiv
_atom_site_adp_type
_atom_site_occupancy
_atom_site_symmetry_multiplicity
_atom_site_calc_flag
_atom_site_refinement_flags
_atom_site_disorder_assembly
_atom_site_disorder_group
Pd1 Pd -0.21704(3) 0.76614(3) 0.60750(3) 0.03846(11) Uani 1 1 d . . .
Pd2 Pd 0.07356(3) 0.73969(3) 0.69332(2) 0.03354(11) Uani 1 1 d . . .
S1 S -0.06016(10) 0.81401(9) 0.72130(8) 0.0353(3) Uani 1 1 d . . .
S2 S -0.28286(15) 0.60165(12) 0.63312(13) 0.0721(5) Uani 1 1 d . . .
S3 S -0.02758(12) 0.62839(10) 0.54773(9) 0.0527(3) Uani 1 1 d . . .
N1 N -0.1583(3) 0.9030(3) 0.5771(3) 0.0398(9) Uani 1 1 d . . .
N2 N -0.3627(3) 0.7253(3) 0.5007(3) 0.0519(11) Uani 1 1 d . . .
N3 N 0.1684(3) 0.8361(3) 0.8187(2) 0.0355(8) Uani 1 1 d . . .
N4 N 0.2009(3) 0.6715(3) 0.6984(3) 0.0410(9) Uani 1 1 d . . .
N5 N -0.4606(6) 0.6053(6) 0.7338(5) 0.137(3) Uani 1 1 d . . .
N6 N -0.0268(4) 0.7749(5) 0.4512(3) 0.0700(14) Uani 1 1 d . . .
C1 C 0.0254(3) 0.9516(3) 0.7511(3) 0.0318(9) Uani 1 1 d . . .
C2 C 0.1231(4) 0.9940(3) 0.8250(3) 0.0330(9) Uani 1 1 d . . .
C3 C 0.1806(4) 1.1041(4) 0.8623(3) 0.0391(11) Uani 1 1 d . . .
H3 H 0.2416 1.1304 0.9134 0.047 Uiso 1 1 calc R . .
C4 C 0.1516(4) 1.1764(4) 0.8272(3) 0.0410(11) Uani 1 1 d . . .
C5 C 0.0622(4) 1.1328(4) 0.7495(3) 0.0411(11) Uani 1 1 d . . .
H5 H 0.0434 1.1787 0.7216 0.049 Uiso 1 1 calc R . .
C6 C -0.0011(4) 1.0226(3) 0.7109(3) 0.0344(10) Uani 1 1 d . . .
C7 C -0.0844(4) 0.9939(4) 0.6254(3) 0.0398(11) Uani 1 1 d . . .
H7 H -0.0832 1.0503 0.6030 0.048 Uiso 1 1 calc R . .
C8 C -0.2224(5) 0.8904(4) 0.4858(4) 0.0575(14) Uani 1 1 d . . .
H8A H -0.1928 0.8539 0.4384 0.069 Uiso 1 1 calc R . .
H8B H -0.2131 0.9596 0.4785 0.069 Uiso 1 1 calc R . .
C9 C -0.3488(5) 0.8261(4) 0.4787(4) 0.0601(15) Uani 1 1 d . . .
H9A H -0.3802 0.8676 0.5207 0.072 Uiso 1 1 calc R . .
H9B H -0.3925 0.8097 0.4170 0.072 Uiso 1 1 calc R . .
C10 C -0.3573(5) 0.6454(5) 0.4219(4) 0.0660(16) Uani 1 1 d . . .
H10A H -0.3751 0.5786 0.4349 0.099 Uiso 1 1 calc R . .
H10B H -0.2801 0.6686 0.4099 0.099 Uiso 1 1 calc R . .
H10C H -0.4131 0.6368 0.3691 0.099 Uiso 1 1 calc R . .
C11 C -0.4777(5) 0.6854(5) 0.5258(5) 0.0755(19) Uani 1 1 d . . .
H11A H -0.5388 0.6734 0.4755 0.113 Uiso 1 1 calc R . .
H11B H -0.4798 0.7373 0.5786 0.113 Uiso 1 1 calc R . .
H11C H -0.4888 0.6197 0.5396 0.113 Uiso 1 1 calc R . .
C12 C 0.1772(4) 0.9305(4) 0.8611(3) 0.0365(10) Uani 1 1 d . . .
H12 H 0.2225 0.9610 0.9205 0.044 Uiso 1 1 calc R . .
C13 C 0.2428(5) 0.7871(4) 0.8572(3) 0.0524(14) Uani 1 1 d . . .
H13A H 0.1964 0.7290 0.8778 0.063 Uiso 1 1 calc R . .
H13B H 0.3036 0.8395 0.9087 0.063 Uiso 1 1 calc R . .
C14 C 0.2958(5) 0.7460(4) 0.7800(4) 0.0560(14) Uani 1 1 d . . .
H14A H 0.3468 0.8054 0.7634 0.067 Uiso 1 1 calc R . .
H14B H 0.3423 0.7088 0.7999 0.067 Uiso 1 1 calc R . .
C15 C 0.2543(5) 0.6576(4) 0.6171(4) 0.0550(14) Uani 1 1 d . . .
H15A H 0.2891 0.7254 0.6066 0.083 Uiso 1 1 calc R . .
H15B H 0.1949 0.6090 0.5643 0.083 Uiso 1 1 calc R . .
H15C H 0.3133 0.6296 0.6279 0.083 Uiso 1 1 calc R . .
C16 C 0.1459(5) 0.5647(4) 0.7114(4) 0.0541(13) Uani 1 1 d . . .
H16A H 0.2047 0.5364 0.7220 0.081 Uiso 1 1 calc R . .
H16B H 0.0877 0.5175 0.6574 0.081 Uiso 1 1 calc R . .
H16C H 0.1098 0.5715 0.7631 0.081 Uiso 1 1 calc R . .
C17 C 0.2195(5) 1.2963(4) 0.8662(4) 0.0584(15) Uani 1 1 d . . .
C18 C 0.2489(7) 1.3279(5) 0.9703(5) 0.102(3) Uani 1 1 d . . .
H18A H 0.3027 1.2978 0.9898 0.153 Uiso 1 1 calc R . .
H18B H 0.1787 1.3015 0.9920 0.153 Uiso 1 1 calc R . .
H18C H 0.2840 1.4042 0.9949 0.153 Uiso 1 1 calc R . .
C19 C 0.1510(7) 1.3589(5) 0.8400(6) 0.112(3) Uani 1 1 d . . .
H19A H 0.1926 1.4333 0.8725 0.169 Uiso 1 1 calc R . .
H19B H 0.0759 1.3345 0.8554 0.169 Uiso 1 1 calc R . .
H19C H 0.1406 1.3489 0.7753 0.169 Uiso 1 1 calc R . .
C20 C 0.3325(7) 1.3241(6) 0.8351(7) 0.131(4) Uani 1 1 d . . .
H20A H 0.3180 1.3210 0.7717 0.196 Uiso 1 1 calc R . .
H20B H 0.3675 1.2742 0.8425 0.196 Uiso 1 1 calc R . .
H20C H 0.3846 1.3949 0.8711 0.196 Uiso 1 1 calc R . .
C21 C -0.3866(7) 0.6088(5) 0.6935(5) 0.078(2) Uani 1 1 d . . .
C22 C -0.0269(4) 0.7171(4) 0.4921(3) 0.0473(12) Uani 1 1 d . . .
B B -0.3933(5) 1.1163(4) 0.7970(4) 0.0405(12) Uani 1 1 d . . .
C101 C -0.5087(4) 1.0350(4) 0.7156(3) 0.0378(10) Uani 1 1 d . . .
C102 C -0.6245(4) 1.0200(4) 0.7194(3) 0.0396(11) Uani 1 1 d . . .
H102 H -0.6397 1.0548 0.7733 0.048 Uiso 1 1 calc R . .
C103 C -0.7178(4) 0.9556(4) 0.6466(3) 0.0446(12) Uani 1 1 d . . .
H103 H -0.7934 0.9483 0.6527 0.053 Uiso 1 1 calc R . .
C104 C -0.7002(4) 0.9020(4) 0.5647(3) 0.0437(11) Uani 1 1 d . . .
H104 H -0.7629 0.8573 0.5163 0.052 Uiso 1 1 calc R . .
C105 C -0.5870(4) 0.9170(4) 0.5575(3) 0.0474(12) Uani 1 1 d . . .
H105 H -0.5723 0.8838 0.5028 0.057 Uiso 1 1 calc R . .
C106 C -0.4950(4) 0.9808(4) 0.6308(3) 0.0487(12) Uani 1 1 d . . .
H106 H -0.4197 0.9885 0.6236 0.058 Uiso 1 1 calc R . .
C201 C -0.3236(4) 1.2072(4) 0.7518(3) 0.0411(11) Uani 1 1 d . . .
C202 C -0.3713(5) 1.2784(4) 0.7322(4) 0.0526(13) Uani 1 1 d . . .
H202 H -0.4415 1.2753 0.7489 0.063 Uiso 1 1 calc R . .
C203 C -0.3202(5) 1.3538(5) 0.6891(4) 0.0671(17) Uani 1 1 d . . .
H203 H -0.3558 1.3996 0.6778 0.080 Uiso 1 1 calc R . .
C204 C -0.2165(5) 1.3600(5) 0.6634(4) 0.0683(17) Uani 1 1 d . . .
H204 H -0.1809 1.4106 0.6353 0.082 Uiso 1 1 calc R . .
C205 C -0.1667(5) 1.2918(5) 0.6795(4) 0.0602(15) Uani 1 1 d . . .
H205 H -0.0976 1.2943 0.6611 0.072 Uiso 1 1 calc R . .
C206 C -0.2195(4) 1.2175(4) 0.7239(3) 0.0484(12) Uani 1 1 d . . .
H206 H -0.1826 1.1727 0.7353 0.058 Uiso 1 1 calc R . .
C301 C -0.3089(4) 1.0559(4) 0.8283(3) 0.0404(11) Uani 1 1 d . . .
C302 C -0.3347(5) 0.9472(4) 0.7996(3) 0.0469(12) Uani 1 1 d . . .
H302 H -0.4029 0.9026 0.7561 0.056 Uiso 1 1 calc R . .
C303 C -0.2602(5) 0.9027(5) 0.8347(4) 0.0552(14) Uani 1 1 d . . .
H303 H -0.2810 0.8292 0.8150 0.066 Uiso 1 1 calc R . .
C304 C -0.1593(5) 0.9647(5) 0.8962(4) 0.0592(15) Uani 1 1 d . . .
H304 H -0.1101 0.9344 0.9179 0.071 Uiso 1 1 calc R . .
C305 C -0.1296(5) 1.0730(5) 0.9268(4) 0.0577(14) Uani 1 1 d . . .
H305 H -0.0605 1.1167 0.9695 0.069 Uiso 1 1 calc R . .
C306 C -0.2048(5) 1.1169(4) 0.8927(3) 0.0496(12) Uani 1 1 d . . .
H306 H -0.1840 1.1903 0.9142 0.059 Uiso 1 1 calc R . .
C401 C -0.4316(4) 1.1654(4) 0.8914(3) 0.0409(11) Uani 1 1 d . . .
C402 C -0.3973(5) 1.2732(4) 0.9368(4) 0.0533(13) Uani 1 1 d . . .
H402 H -0.3484 1.3230 0.9137 0.064 Uiso 1 1 calc R . .
C403 C -0.4338(5) 1.3090(5) 1.0162(4) 0.0612(15) Uani 1 1 d . . .
H403 H -0.4084 1.3819 1.0451 0.073 Uiso 1 1 calc R . .
C404 C -0.5065(5) 1.2387(5) 1.0522(3) 0.0553(15) Uani 1 1 d . . .
H404 H -0.5328 1.2627 1.1040 0.066 Uiso 1 1 calc R . .
C405 C -0.5392(4) 1.1329(5) 1.0103(3) 0.0530(14) Uani 1 1 d . . .
H405 H -0.5870 1.0836 1.0345 0.064 Uiso 1 1 calc R . .
C406 C -0.5021(4) 1.0975(4) 0.9317(3) 0.0448(12) Uani 1 1 d . . .
H406 H -0.5259 1.0244 0.9049 0.054 Uiso 1 1 calc R . .
C23 C -0.035(2) 0.5633(14) 0.9035(12) 0.188(6) Uiso 1 1 d . . .
C24 C -0.1186(14) 0.4620(13) 0.9066(10) 0.216(6) Uiso 1 1 d . . .
N5A N 0.060(2) 0.6024(17) 0.9312(14) 0.132(10) Uiso 0.42(2) 1 d P . .
N5B N -0.059(2) 0.627(2) 0.8714(17) 0.231(13) Uiso 0.58(2) 1 d P . .

loop_
_atom_site_aniso_label
_atom_site_aniso_U_11
_atom_site_aniso_U_22
_atom_site_aniso_U_33
_atom_site_aniso_U_23
_atom_site_aniso_U_13
_atom_site_aniso_U_12
Pd1 0.0320(2) 0.0305(2) 0.0507(2) 0.00936(16) 0.00456(16) 0.01263(15)
Pd2 0.0385(2) 0.03031(19) 0.03514(19) 0.01199(15) 0.00397(14) 0.01704(15)
S1 0.0337(6) 0.0313(6) 0.0440(6) 0.0151(5) 0.0088(5) 0.0136(5)
S2 0.0687(10) 0.0449(9) 0.0931(12) 0.0252(8) 0.0122(9) 0.0087(7)
S3 0.0649(9) 0.0406(7) 0.0480(7) 0.0024(6) -0.0063(6) 0.0280(7)
N1 0.035(2) 0.041(2) 0.046(2) 0.0152(19) 0.0026(17) 0.0195(18)
N2 0.034(2) 0.047(3) 0.061(3) 0.000(2) -0.003(2) 0.0143(19)
N3 0.037(2) 0.037(2) 0.0331(19) 0.0136(17) 0.0012(16) 0.0152(17)
N4 0.047(2) 0.037(2) 0.046(2) 0.0173(18) 0.0074(19) 0.0224(19)
N5 0.099(5) 0.100(5) 0.133(6) -0.048(4) 0.064(5) -0.013(4)
N6 0.075(3) 0.107(4) 0.062(3) 0.046(3) 0.029(3) 0.057(3)
C1 0.029(2) 0.034(2) 0.037(2) 0.0122(19) 0.0104(18) 0.0160(19)
C2 0.035(2) 0.035(2) 0.031(2) 0.0078(19) 0.0095(18) 0.016(2)
C3 0.036(2) 0.042(3) 0.037(2) 0.005(2) 0.006(2) 0.018(2)
C4 0.039(3) 0.033(2) 0.050(3) 0.007(2) 0.008(2) 0.017(2)
C5 0.040(3) 0.036(3) 0.054(3) 0.017(2) 0.010(2) 0.020(2)
C6 0.032(2) 0.034(2) 0.040(2) 0.011(2) 0.0083(19) 0.016(2)
C7 0.038(3) 0.039(3) 0.053(3) 0.022(2) 0.010(2) 0.021(2)
C8 0.059(3) 0.053(3) 0.056(3) 0.017(3) -0.009(3) 0.022(3)
C9 0.051(3) 0.060(4) 0.066(4) 0.011(3) -0.009(3) 0.029(3)
C10 0.065(4) 0.057(4) 0.068(4) 0.003(3) 0.001(3) 0.027(3)
C11 0.038(3) 0.089(5) 0.086(5) 0.020(4) 0.000(3) 0.017(3)
C12 0.041(3) 0.043(3) 0.025(2) 0.014(2) 0.0053(19) 0.013(2)
C13 0.064(3) 0.039(3) 0.051(3) 0.011(2) -0.010(3) 0.025(3)
C14 0.050(3) 0.053(3) 0.068(4) 0.014(3) -0.006(3) 0.033(3)
C15 0.060(3) 0.064(4) 0.057(3) 0.024(3) 0.022(3) 0.036(3)
C16 0.072(4) 0.043(3) 0.059(3) 0.023(3) 0.013(3) 0.031(3)
C17 0.047(3) 0.032(3) 0.082(4) 0.004(3) -0.005(3) 0.013(2)
C18 0.121(6) 0.047(4) 0.102(6) -0.018(4) -0.029(5) 0.033(4)
C19 0.120(6) 0.034(3) 0.147(7) 0.001(4) -0.059(5) 0.032(4)
C20 0.098(6) 0.053(5) 0.196(10) 0.002(5) 0.055(7) -0.009(4)
C21 0.093(5) 0.039(3) 0.071(4) 0.006(3) 0.015(4) -0.004(3)
C22 0.047(3) 0.062(3) 0.043(3) 0.012(3) 0.010(2) 0.034(3)
B 0.044(3) 0.044(3) 0.040(3) 0.017(3) 0.014(2) 0.021(3)
C101 0.045(3) 0.038(3) 0.040(3) 0.020(2) 0.016(2) 0.020(2)
C102 0.050(3) 0.049(3) 0.037(2) 0.024(2) 0.020(2) 0.028(2)
C103 0.043(3) 0.057(3) 0.052(3) 0.030(3) 0.020(2) 0.027(2)
C104 0.049(3) 0.042(3) 0.048(3) 0.023(2) 0.012(2) 0.020(2)
C105 0.049(3) 0.055(3) 0.042(3) 0.013(2) 0.019(2) 0.023(3)
C106 0.045(3) 0.057(3) 0.054(3) 0.021(3) 0.022(2) 0.025(3)
C201 0.042(3) 0.048(3) 0.039(2) 0.018(2) 0.009(2) 0.019(2)
C202 0.048(3) 0.059(3) 0.065(3) 0.032(3) 0.016(3) 0.027(3)
C203 0.059(4) 0.073(4) 0.086(4) 0.052(4) 0.012(3) 0.027(3)
C204 0.071(4) 0.081(4) 0.063(4) 0.048(3) 0.023(3) 0.021(3)
C205 0.050(3) 0.074(4) 0.064(4) 0.030(3) 0.029(3) 0.020(3)
C206 0.055(3) 0.059(3) 0.047(3) 0.022(3) 0.023(2) 0.033(3)
C301 0.047(3) 0.049(3) 0.037(2) 0.019(2) 0.018(2) 0.026(2)
C302 0.053(3) 0.051(3) 0.050(3) 0.022(2) 0.027(2) 0.026(3)
C303 0.074(4) 0.058(3) 0.063(4) 0.033(3) 0.041(3) 0.043(3)
C304 0.069(4) 0.086(5) 0.060(3) 0.041(3) 0.032(3) 0.055(4)
C305 0.063(4) 0.082(4) 0.047(3) 0.030(3) 0.015(3) 0.043(3)
C306 0.057(3) 0.050(3) 0.048(3) 0.016(3) 0.011(3) 0.027(3)
C401 0.042(3) 0.051(3) 0.038(2) 0.014(2) 0.010(2) 0.027(2)
C402 0.062(3) 0.050(3) 0.054(3) 0.017(3) 0.019(3) 0.027(3)
C403 0.071(4) 0.062(4) 0.052(3) 0.005(3) 0.000(3) 0.040(3)
C404 0.052(3) 0.092(5) 0.031(3) 0.012(3) 0.006(2) 0.043(3)
C405 0.047(3) 0.085(4) 0.035(3) 0.023(3) 0.009(2) 0.030(3)
C406 0.049(3) 0.055(3) 0.033(2) 0.017(2) 0.007(2) 0.021(2)

loop_
_atom_type_symbol
_atom_type_description
_atom_type_scat_dispersion_real
_atom_type_scat_dispersion_imag
_atom_type_scat_source
C C 0.0033 0.0016 'International Tables Vol C Tables 4.2.6.8 and 6.1.1.4'
H H 0.0000 0.0000 'International Tables Vol C Tables 4.2.6.8 and 6.1.1.4'
B B 0.0013 0.0007 'International Tables Vol C Tables 4.2.6.8 and 6.1.1.4'
N N 0.0061 0.0033 'International Tables Vol C Tables 4.2.6.8 and 6.1.1.4'
S S 0.1246 0.1234 'International Tables Vol C Tables 4.2.6.8 and 6.1.1.4'
Pd Pd -0.9988 1.0072 'International Tables Vol C Tables 4.2.6.8 and 6.1.1.4'

loop_
_geom_angle_atom_site_label_1
_geom_angle_atom_site_label_2
_geom_angle_atom_site_label_3
_geom_angle
_geom_angle_site_symmetry_1
_geom_angle_site_symmetry_3
_geom_angle_publ_flag
N1 Pd1 N2 84.38(16) . . ?
N1 Pd1 S1 94.19(11) . . ?
N2 Pd1 S1 178.55(12) . . ?
N1 Pd1 S2 176.00(12) . . ?
N2 Pd1 S2 94.25(14) . . ?
S1 Pd1 S2 87.20(6) . . ?
N3 Pd2 N4 83.99(15) . . ?
N3 Pd2 S1 86.22(11) . . ?
N4 Pd2 S1 167.17(11) . . ?
N3 Pd2 S3 177.41(11) . . ?
N4 Pd2 S3 93.76(11) . . ?
S1 Pd2 S3 96.19(5) . . ?
C1 S1 Pd1 111.25(15) . . ?
C1 S1 Pd2 102.31(14) . . ?
Pd1 S1 Pd2 117.70(6) . . ?
C21 S2 Pd1 102.8(2) . . ?
C22 S3 Pd2 101.14(19) . . ?
C7 N1 C8 119.7(4) . . ?
C7 N1 Pd1 130.1(3) . . ?
C8 N1 Pd1 110.0(3) . . ?
C10 N2 C11 109.9(4) . . ?
C10 N2 C9 110.6(5) . . ?
C11 N2 C9 108.1(4) . . ?
C10 N2 Pd1 108.6(3) . . ?
C11 N2 Pd1 114.4(4) . . ?
C9 N2 Pd1 105.1(3) . . ?
C12 N3 C13 120.5(4) . . ?
C12 N3 Pd2 129.6(3) . . ?
C13 N3 Pd2 109.7(3) . . ?
C15 N4 C16 107.9(4) . . ?
C15 N4 C14 108.3(4) . . ?
C16 N4 C14 110.8(4) . . ?
C15 N4 Pd2 116.5(3) . . ?
C16 N4 Pd2 108.1(3) . . ?
C14 N4 Pd2 105.2(3) . . ?
C6 C1 C2 117.7(4) . . ?
C6 C1 S1 124.7(3) . . ?
C2 C1 S1 117.4(3) . . ?
C3 C2 C1 119.7(4) . . ?
C3 C2 C12 115.7(4) . . ?
C1 C2 C12 124.3(4) . . ?
C4 C3 C2 123.4(4) . . ?
C3 C4 C5 115.8(4) . . ?
C3 C4 C17 122.4(4) . . ?
C5 C4 C17 121.6(4) . . ?
C4 C5 C6 123.1(4) . . ?
C1 C6 C5 119.8(4) . . ?
C1 C6 C7 126.0(4) . . ?
C5 C6 C7 114.0(4) . . ?
N1 C7 C6 129.2(4) . . ?
N1 C8 C9 107.2(4) . . ?
N2 C9 C8 110.7(4) . . ?
N3 C12 C2 126.0(4) . . ?
N3 C13 C14 105.6(4) . . ?
N4 C14 C13 110.0(4) . . ?
C20 C17 C19 111.3(6) . . ?
C20 C17 C18 107.5(6) . . ?
C19 C17 C18 107.2(6) . . ?
C20 C17 C4 108.6(5) . . ?
C19 C17 C4 112.4(5) . . ?
C18 C17 C4 109.7(5) . . ?
N5 C21 S2 174.7(7) . . ?
N6 C22 S3 177.5(5) . . ?
C201 B C101 104.2(4) . . ?
C201 B C401 113.4(4) . . ?
C101 B C401 111.3(4) . . ?
C201 B C301 110.7(4) . . ?
C101 B C301 112.7(4) . . ?
C401 B C301 104.8(4) . . ?
C102 C101 C106 114.1(4) . . ?
C102 C101 B 125.3(4) . . ?
C106 C101 B 120.4(4) . . ?
C103 C102 C101 122.9(4) . . ?
C102 C103 C104 120.9(4) . . ?
C105 C104 C103 117.8(5) . . ?
C104 C105 C106 120.6(5) . . ?
C105 C106 C101 123.6(5) . . ?
C206 C201 C202 113.8(4) . . ?
C206 C201 B 125.4(4) . . ?
C202 C201 B 120.7(4) . . ?
C203 C202 C201 123.9(5) . . ?
C204 C203 C202 119.3(5) . . ?
C205 C204 C203 119.5(5) . . ?
C204 C205 C206 120.0(5) . . ?
C201 C206 C205 123.6(5) . . ?
C302 C301 C306 115.5(4) . . ?
C302 C301 B 125.9(4) . . ?
C306 C301 B 118.6(4) . . ?
C301 C302 C303 121.6(5) . . ?
C304 C303 C302 121.1(5) . . ?
C303 C304 C305 119.6(5) . . ?
C304 C305 C306 119.1(5) . . ?
C301 C306 C305 123.1(5) . . ?
C406 C401 C402 114.9(4) . . ?
C406 C401 B 120.0(4) . . ?
C402 C401 B 125.1(5) . . ?
C401 C402 C403 122.0(5) . . ?
C404 C403 C402 121.0(5) . . ?
C405 C404 C403 118.2(5) . . ?
C404 C405 C406 120.6(5) . . ?
C401 C406 C405 123.2(5) . . ?
N5A C23 N5B 104(2) . . ?
N5A C23 C24 130(2) . . ?
N5B C23 C24 126(3) . . ?
C23 N5A N5B 40.1(14) . . ?
C23 N5B N5A 35.7(13) . . ?

loop_
_geom_bond_atom_site_label_1
_geom_bond_atom_site_label_2
_geom_bond_distance
_geom_bond_site_symmetry_2
_geom_bond_publ_flag
Pd1 N1 1.994(4) . ?
Pd1 N2 2.115(4) . ?
Pd1 S1 2.2561(15) . ?
Pd1 S2 2.3121(17) . ?
Pd2 N3 2.018(4) . ?
Pd2 N4 2.113(4) . ?
Pd2 S1 2.2739(13) . ?
Pd2 S3 2.3163(17) . ?
S1 C1 1.764(4) . ?
S2 C21 1.694(8) . ?
S3 C22 1.668(6) . ?
N1 C7 1.266(6) . ?
N1 C8 1.474(6) . ?
N2 C10 1.463(7) . ?
N2 C11 1.485(7) . ?
N2 C9 1.487(7) . ?
N3 C12 1.283(5) . ?
N3 C13 1.478(5) . ?
N4 C15 1.488(6) . ?
N4 C16 1.489(6) . ?
N4 C14 1.499(6) . ?
N5 C21 1.165(8) . ?
N6 C22 1.139(6) . ?
C1 C6 1.397(6) . ?
C1 C2 1.412(6) . ?
C2 C3 1.393(6) . ?
C2 C12 1.454(6) . ?
C3 C4 1.382(6) . ?
C4 C5 1.386(6) . ?
C4 C17 1.523(7) . ?
C5 C6 1.403(6) . ?
C6 C7 1.455(6) . ?
C8 C9 1.499(7) . ?
C13 C14 1.515(7) . ?
C17 C20 1.496(9) . ?
C17 C19 1.503(8) . ?
C17 C18 1.521(9) . ?
B C201 1.634(7) . ?
B C101 1.646(7) . ?
B C401 1.648(7) . ?
B C301 1.654(7) . ?
C101 C102 1.397(6) . ?
C101 C106 1.405(6) . ?
C102 C103 1.384(7) . ?
C103 C104 1.387(7) . ?
C104 C105 1.376(7) . ?
C105 C106 1.378(7) . ?
C201 C206 1.386(6) . ?
C201 C202 1.394(6) . ?
C202 C203 1.392(7) . ?
C203 C204 1.376(8) . ?
C204 C205 1.355(8) . ?
C205 C206 1.401(7) . ?
C301 C302 1.384(7) . ?
C301 C306 1.391(7) . ?
C302 C303 1.407(7) . ?
C303 C304 1.347(8) . ?
C304 C305 1.372(8) . ?
C305 C306 1.400(7) . ?
C401 C406 1.380(6) . ?
C401 C402 1.387(7) . ?
C402 C403 1.394(7) . ?
C403 C404 1.367(8) . ?
C404 C405 1.355(8) . ?
C405 C406 1.386(7) . ?
C23 N5A 1.10(2) . ?
C23 N5B 1.22(2) . ?
C23 C24 1.459(18) . ?
N5A N5B 1.83(3) . ?
